data_7016904
loop_
_publ_author_name
'Liu, Zeng-Chen'
'Yang, Zheng-Yin'
'Li, Tian-Rong'
'Wang, Bao-Dui'
'Li, Yong'
'Qin, Dong-Dong'
'Wang, Ming-Fang'
'Yan, Mi-Hui'

_publ_section_title
;
 An effective Cu(ii) quenching fluorescence sensor in aqueous solution
 and 1D chain coordination polymer framework.
;
_journal_issue 37
_journal_name_full 'Dalton transactions (Cambridge, England : 2003)'
_journal_page_first 9370
_journal_page_last 9373
_journal_paper_doi 10.1039/c1dt10987a
_journal_volume 40
_journal_year 2011
_chemical_formula_sum 'C37 H31 Cu2 N14 O12'
_chemical_formula_weight 990.84
_chemical_name_systematic
;
?
;
_space_group_IT_number 2
_symmetry_cell_setting triclinic
_symmetry_space_group_name_Hall '-P 1'
_symmetry_space_group_name_H-M 'P -1'
_atom_sites_solution_hydrogens geom
_atom_sites_solution_primary direct
_atom_sites_solution_secondary difmap
_audit_creation_method SHELXL-97
_cell_angle_alpha 101.44(3)
_cell_angle_beta 112.36(3)
_cell_angle_gamma 102.56(3)
_cell_formula_units_Z 2
_cell_length_a 13.031(3)
_cell_length_b 14.668(3)
_cell_length_c 14.887(3)
_cell_measurement_reflns_used 1944
_cell_measurement_temperature 293(2)
_cell_measurement_theta_max 21.08
_cell_measurement_theta_min 2.38
_cell_volume 2440.9(13)
_computing_cell_refinement 'Bruker SMART'
_computing_data_collection 'Bruker SMART'
_computing_data_reduction 'Bruker SAINT'
_computing_molecular_graphics 'Bruker SHELXTL'
_computing_publication_material 'Bruker SHELXTL'
_computing_structure_refinement 'SHELXL-97 (Sheldrick, 2008)'
_computing_structure_solution 'SHELXS-97 (Sheldrick, 2008)'
_diffrn_ambient_temperature 293(2)
_diffrn_measured_fraction_theta_full 0.989
_diffrn_measured_fraction_theta_max 0.989
_diffrn_measurement_device_type 'CCD area detector'
_diffrn_measurement_method '\w scans'
_diffrn_radiation_monochromator graphite
_diffrn_radiation_source 'fine-focus sealed tube'
_diffrn_radiation_type MoK\a
_diffrn_radiation_wavelength 0.71073
_diffrn_reflns_av_R_equivalents 0.0416
_diffrn_reflns_av_sigmaI/netI 0.1093
_diffrn_reflns_limit_h_max 10
_diffrn_reflns_limit_h_min -15
_diffrn_reflns_limit_k_max 17
_diffrn_reflns_limit_k_min -17
_diffrn_reflns_limit_l_max 18
_diffrn_reflns_limit_l_min -16
_diffrn_reflns_number 13165
_diffrn_reflns_theta_full 25.50
_diffrn_reflns_theta_max 25.50
_diffrn_reflns_theta_min 1.50
_exptl_absorpt_coefficient_mu 0.940
_exptl_absorpt_correction_T_max 0.791
_exptl_absorpt_correction_T_min 0.748
_exptl_absorpt_correction_type multi-scan
_exptl_absorpt_process_details SADABS
_exptl_crystal_colour green
_exptl_crystal_density_diffrn 1.348
_exptl_crystal_density_method 'not measured'
_exptl_crystal_description block
_exptl_crystal_F_000 1010
_exptl_crystal_size_max 0.32
_exptl_crystal_size_mid 0.28
_exptl_crystal_size_min 0.25
_platon_squeeze_details
;
;
_refine_diff_density_max 0.572
_refine_diff_density_min -0.485
_refine_diff_density_rms 0.081
_refine_ls_extinction_method none
_refine_ls_goodness_of_fit_ref 0.918
_refine_ls_hydrogen_treatment mixed
_refine_ls_matrix_type full
_refine_ls_number_parameters 592
_refine_ls_number_reflns 9088
_refine_ls_number_restraints 21
_refine_ls_restrained_S_all 0.922
_refine_ls_R_factor_all 0.1229
_refine_ls_R_factor_gt 0.0609
_refine_ls_shift/su_max 0.000
_refine_ls_shift/su_mean 0.000
_refine_ls_structure_factor_coef Fsqd
_refine_ls_weighting_details 'calc w=1/[\s^2^(Fo^2^)+(0.0753P)^2^+0.0000P] where P=(Fo^2^+2Fc^2^)/3'
_refine_ls_weighting_scheme calc
_refine_ls_wR_factor_gt 0.1406
_refine_ls_wR_factor_ref 0.1584
_reflns_number_gt 4716
_reflns_number_total 9088
_reflns_threshold_expression >2sigma(I)
_cod_data_source_file c1dt10987a.txt
_cod_data_source_block p-1
_cod_depositor_comments
;
The following automatic conversions were performed:

'_symmetry_cell_setting' value 'Triclinic' changed to 'triclinic'
according to /home/saulius/struct/CIF-dictionaries/cif_core.dic
dictionary named 'cif_core.dic' version 2.4.1 from 2010-06-29.

Automatic conversion script
Id: cif_fix_values 1715 2011-07-08 13:25:40Z adriana 
;
_cod_original_cell_volume 2440.9(8)
_cod_original_sg_symbol_H-M P-1
_cod_database_code 7016904

loop_
_symmetry_equiv_pos_as_xyz
'x, y, z'
'-x, -y, -z'

loop_
_atom_site_label
_atom_site_type_symbol
_atom_site_fract_x
_atom_site_fract_y
_atom_site_fract_z
_atom_site_U_iso_or_equiv
_atom_site_adp_type
_atom_site_occupancy
_atom_site_symmetry_multiplicity
_atom_site_calc_flag
_atom_site_refinement_flags
Cu1 Cu 0.15139(6) 0.51974(4) 0.28609(5) 0.0408(2) Uani 1 1 d .
Cu2 Cu -0.11001(6) 0.94835(4) 0.17705(5) 0.0425(2) Uani 1 1 d .
C1 C 0.1116(5) 0.6214(4) 0.6511(4) 0.0395(13) Uani 1 1 d .
C2 C -0.0794(5) 1.0595(3) 0.4073(4) 0.0371(12) Uani 1 1 d .
C3 C -0.0153(4) 1.1133(3) 0.3633(4) 0.0374(12) Uani 1 1 d .
H3 H 0.0373 1.1758 0.4033 0.045 Uiso 1 1 calc R
C4 C -0.1553(5) 0.9574(4) 0.3538(4) 0.0423(13) Uani 1 1 d .
C5 C 0.1666(5) 0.5464(4) 0.4905(4) 0.0397(13) Uani 1 1 d .
C6 C 0.0636(5) 0.6386(4) 0.5569(4) 0.0431(13) Uani 1 1 d .
H6 H 0.0118 0.6745 0.5475 0.052 Uiso 1 1 calc R
C7 C 0.2937(5) 0.3763(4) 0.2786(4) 0.0387(13) Uani 1 1 d .
C8 C -0.0657(5) 1.1017(4) 0.5022(4) 0.0451(14) Uani 1 1 d .
H12 H -0.0131 1.1650 0.5379 0.054 Uiso 1 1 calc R
C9 C -0.1261(5) 1.0557(4) 0.5503(4) 0.0411(13) Uani 1 1 d .
C10 C 0.0378(5) 0.6287(4) 0.3839(4) 0.0402(13) Uani 1 1 d .
H10 H -0.0148 0.6636 0.3783 0.048 Uiso 1 1 calc R
C11 C 0.0233(5) 1.0943(4) 0.1506(4) 0.0384(13) Uani 1 1 d .
C12 C 0.1864(5) 0.5639(4) 0.6628(4) 0.0427(13) Uani 1 1 d .
C13 C 0.0325(5) 0.5994(4) 0.1518(4) 0.0403(13) Uani 1 1 d .
C14 C 0.0894(5) 0.6051(3) 0.4777(4) 0.0382(12) Uani 1 1 d .
C15 C -0.1999(5) 0.9581(4) 0.4981(4) 0.0457(14) Uani 1 1 d .
C16 C 0.2682(5) 0.2806(4) 0.2273(4) 0.0428(13) Uani 1 1 d .
C17 C -0.0069(5) 0.6335(4) 0.0590(4) 0.0486(15) Uani 1 1 d .
H17A H 0.0611 0.6763 0.0589 0.058 Uiso 1 1 calc R
H17B H -0.0422 0.5768 -0.0018 0.058 Uiso 1 1 calc R
C18 C 0.0776(5) 0.1511(4) 0.0962(4) 0.0498(15) Uani 1 1 d .
H18A H 0.1231 0.1162 0.0737 0.060 Uiso 1 1 calc R
H18B H 0.0156 0.1543 0.0359 0.060 Uiso 1 1 calc R
C19 C -0.2424(5) 0.7302(4) 0.0407(4) 0.0449(14) Uani 1 1 d .
C20 C 0.0865(5) 0.6581(4) 0.7338(4) 0.0536(15) Uani 1 1 d .
H20 H 0.0377 0.6965 0.7282 0.064 Uiso 1 1 calc R
C21 C 0.2345(5) 0.5423(4) 0.7544(4) 0.0496(15) Uani 1 1 d .
H21 H 0.2826 0.5032 0.7622 0.059 Uiso 1 1 calc R
C22 C 0.2091(5) 0.5800(5) 0.8320(4) 0.0570(16) Uani 1 1 d .
H22 H 0.2427 0.5675 0.8937 0.068 Uiso 1 1 calc R
C23 C -0.2084(5) 0.6501(4) 0.0114(4) 0.0427(13) Uani 1 1 d .
C25 C -0.1762(6) 1.0492(5) 0.6891(5) 0.0623(17) Uani 1 1 d .
H25 H -0.1680 1.0786 0.7539 0.075 Uiso 1 1 calc R
C26 C -0.1160(5) 1.1010(4) 0.6484(4) 0.0554(16) Uani 1 1 d .
H26 H -0.0683 1.1658 0.6846 0.067 Uiso 1 1 calc R
C27 C 0.1368(6) 0.6349(4) 0.8225(4) 0.0601(17) Uani 1 1 d .
H27 H 0.1206 0.6576 0.8770 0.072 Uiso 1 1 calc R
C28 C -0.2624(5) 0.9071(4) 0.5407(4) 0.0553(16) Uani 1 1 d .
H28 H -0.3121 0.8427 0.5053 0.066 Uiso 1 1 calc R
C29 C 0.3519(6) 0.2331(5) 0.2465(5) 0.0605(17) Uani 1 1 d .
H29 H 0.3343 0.1679 0.2100 0.073 Uiso 1 1 calc R
C30 C 0.4053(6) 0.4333(5) 0.3550(5) 0.0632(17) Uani 1 1 d .
H30 H 0.4229 0.4992 0.3894 0.076 Uiso 1 1 calc R
C32 C -0.2492(6) 0.9540(5) 0.6360(5) 0.0657(18) Uani 1 1 d .
H32 H -0.2905 0.9206 0.6652 0.079 Uiso 1 1 calc R
C33 C 0.4876(6) 0.3858(5) 0.3762(6) 0.073(2) Uani 1 1 d .
H33 H 0.5628 0.4199 0.4281 0.088 Uiso 1 1 calc R
C34 C -0.2882(7) 0.5589(5) -0.0519(5) 0.074(2) Uani 1 1 d .
H34 H -0.2650 0.5053 -0.0702 0.089 Uiso 1 1 calc R
C35 C 0.4614(7) 0.2873(6) 0.3217(6) 0.075(2) Uani 1 1 d .
H35 H 0.5201 0.2584 0.3373 0.090 Uiso 1 1 calc R
C36 C -0.3581(7) 0.7220(5) 0.0092(6) 0.083(2) Uani 1 1 d .
H36 H -0.3816 0.7746 0.0302 0.099 Uiso 1 1 calc R
C39 C -0.4003(9) 0.5530(6) -0.0848(7) 0.109(3) Uani 1 1 d .
H39 H -0.4570 0.4936 -0.1298 0.131 Uiso 1 1 calc R
C40 C -0.4377(7) 0.6319(7) -0.0552(7) 0.123(4) Uani 1 1 d .
H40 H -0.5175 0.6230 -0.0796 0.147 Uiso 1 1 calc R
C41 C 0.3683(9) 0.7227(7) 0.3977(8) 0.150(4) Uani 1 1 d U
H41A H 0.3240 0.7654 0.3764 0.226 Uiso 1 1 calc R
H41B H 0.4476 0.7514 0.4091 0.226 Uiso 1 1 calc R
H41C H 0.3681 0.7140 0.4598 0.226 Uiso 1 1 calc R
H10D H -0.322(5) 0.994(5) 0.105(4) 0.10(3) Uiso 1 1 d D
N1 N -0.0262(4) 1.0806(3) 0.2736(3) 0.0385(10) Uani 1 1 d .
N2 N 0.0372(4) 1.1441(3) 0.2404(3) 0.0425(11) Uani 1 1 d .
N3 N -0.1418(4) 0.8090(3) 0.1007(3) 0.0417(11) Uani 1 1 d .
N4 N -0.0501(4) 0.7811(3) 0.1084(3) 0.0449(11) Uani 1 1 d .
N5 N -0.0909(4) 0.6858(3) 0.0545(3) 0.0412(11) Uani 1 1 d .
N6 N 0.0616(4) 0.6035(3) 0.3075(3) 0.0407(11) Uani 1 1 d .
N7 N 0.0076(4) 0.6367(3) 0.2254(3) 0.0453(11) Uani 1 1 d .
N8 N 0.2091(4) 0.5292(3) 0.5817(3) 0.0417(11) Uani 1 1 d .
H8 H 0.2542 0.4935 0.5895 0.050 Uiso 1 1 calc R
N9 N 0.1920(4) 0.4014(3) 0.2417(3) 0.0384(10) Uani 1 1 d .
N10 N 0.1082(4) 0.3238(3) 0.1701(3) 0.0399(11) Uani 1 1 d .
N11 N 0.1533(4) 0.2508(3) 0.1611(3) 0.0383(11) Uani 1 1 d .
N12 N -0.2096(4) 0.9143(3) 0.4028(3) 0.0448(11) Uani 1 1 d .
H8A H -0.2542 0.8541 0.3721 0.054 Uiso 1 1 calc R
N14 N 0.7057(5) 0.6668(4) 0.3711(4) 0.0605(14) Uani 1 1 d .
N15 N 0.2618(11) 0.9025(9) 0.0900(8) 0.136(4) Uani 1 1 d .
O1 O -0.1717(3) 0.9067(2) 0.2673(3) 0.0505(10) Uani 1 1 d .
O2 O -0.0333(3) 1.0044(2) 0.1024(3) 0.0511(10) Uani 1 1 d .
O3 O 0.1979(3) 0.5091(3) 0.4253(3) 0.0499(10) Uani 1 1 d .
O4 O 0.0909(3) 0.5393(3) 0.1520(2) 0.0479(10) Uani 1 1 d .
O5 O 0.2041(11) 0.8480(8) 0.0144(9) 0.264(7) Uani 1 1 d .
O6 O 0.2947(13) 0.8704(10) 0.1589(10) 0.270(7) Uani 1 1 d .
O7 O 0.6517(4) 0.7178(3) 0.3258(4) 0.0936(17) Uani 1 1 d .
O8 O 0.6456(4) 0.5847(3) 0.3641(4) 0.0880(16) Uani 1 1 d .
O9 O 0.8125(4) 0.6965(3) 0.4184(4) 0.0779(14) Uani 1 1 d .
O10 O -0.2812(5) 0.9657(4) 0.0799(4) 0.0931(16) Uani 1 1 d D
H10A H -0.2825 0.9697 0.0253 0.140 Uiso 1 1 calc RD
O11 O 0.3206(4) 0.6366(3) 0.3258(4) 0.0937(16) Uani 1 1 d U
O12 O 0.2898(10) 0.9864(7) 0.1030(7) 0.204(5) Uani 1 1 d .

loop_
_atom_site_aniso_label
_atom_site_aniso_U_11
_atom_site_aniso_U_22
_atom_site_aniso_U_33
_atom_site_aniso_U_23
_atom_site_aniso_U_13
_atom_site_aniso_U_12
Cu1 0.0570(5) 0.0361(4) 0.0359(4) 0.0118(3) 0.0239(3) 0.0209(3)
Cu2 0.0658(5) 0.0286(4) 0.0368(4) 0.0085(3) 0.0294(3) 0.0112(3)
C1 0.048(4) 0.033(3) 0.039(3) 0.008(2) 0.023(3) 0.012(3)
C2 0.061(4) 0.028(3) 0.032(3) 0.012(2) 0.027(3) 0.018(3)
C3 0.057(4) 0.030(3) 0.032(3) 0.011(2) 0.026(3) 0.012(2)
C4 0.052(4) 0.036(3) 0.045(3) 0.017(3) 0.025(3) 0.016(3)
C5 0.051(4) 0.039(3) 0.032(3) 0.013(2) 0.021(3) 0.015(3)
C6 0.061(4) 0.044(3) 0.037(3) 0.017(2) 0.026(3) 0.027(3)
C7 0.034(3) 0.045(3) 0.041(3) 0.020(3) 0.020(3) 0.008(3)
C8 0.064(4) 0.033(3) 0.047(3) 0.015(3) 0.033(3) 0.016(3)
C9 0.052(4) 0.048(3) 0.041(3) 0.019(3) 0.030(3) 0.024(3)
C10 0.052(4) 0.038(3) 0.040(3) 0.014(2) 0.025(3) 0.024(3)
C11 0.061(4) 0.027(3) 0.036(3) 0.011(2) 0.029(3) 0.015(3)
C12 0.046(4) 0.039(3) 0.037(3) 0.007(2) 0.017(3) 0.009(3)
C13 0.055(4) 0.029(3) 0.038(3) 0.010(2) 0.020(3) 0.018(3)
C14 0.056(4) 0.033(3) 0.032(3) 0.014(2) 0.020(3) 0.021(3)
C15 0.062(4) 0.051(4) 0.041(3) 0.021(3) 0.032(3) 0.025(3)
C16 0.056(4) 0.039(3) 0.045(3) 0.014(3) 0.034(3) 0.011(3)
C17 0.080(4) 0.046(3) 0.036(3) 0.017(3) 0.032(3) 0.034(3)
C18 0.078(4) 0.037(3) 0.037(3) 0.011(2) 0.033(3) 0.012(3)
C19 0.050(4) 0.038(3) 0.039(3) 0.011(3) 0.015(3) 0.010(3)
C20 0.063(4) 0.057(4) 0.043(3) 0.012(3) 0.026(3) 0.021(3)
C21 0.057(4) 0.056(4) 0.034(3) 0.020(3) 0.013(3) 0.024(3)
C22 0.068(5) 0.073(4) 0.034(3) 0.026(3) 0.021(3) 0.023(4)
C23 0.057(4) 0.034(3) 0.034(3) 0.011(2) 0.018(3) 0.011(3)
C25 0.085(5) 0.073(5) 0.048(4) 0.020(3) 0.047(4) 0.026(4)
C26 0.080(5) 0.062(4) 0.039(3) 0.018(3) 0.038(3) 0.028(3)
C27 0.078(5) 0.064(4) 0.044(4) 0.014(3) 0.038(3) 0.013(4)
C28 0.059(4) 0.055(4) 0.060(4) 0.027(3) 0.035(3) 0.010(3)
C29 0.087(5) 0.047(4) 0.085(5) 0.032(4) 0.060(4) 0.041(4)
C30 0.072(5) 0.052(4) 0.073(4) 0.024(3) 0.036(4) 0.020(4)
C32 0.078(5) 0.085(5) 0.065(4) 0.040(4) 0.053(4) 0.033(4)
C33 0.054(5) 0.073(5) 0.096(5) 0.032(4) 0.035(4) 0.018(4)
C34 0.078(5) 0.050(4) 0.065(5) 0.000(3) 0.017(4) 0.011(4)
C35 0.070(5) 0.088(6) 0.100(6) 0.051(5) 0.050(5) 0.047(5)
C36 0.075(6) 0.057(5) 0.110(6) 0.010(4) 0.045(5) 0.017(4)
C39 0.099(7) 0.051(5) 0.117(7) -0.014(4) 0.021(6) -0.005(5)
C40 0.058(6) 0.088(7) 0.169(9) -0.005(6) 0.024(6) 0.012(5)
C41 0.162(7) 0.123(7) 0.128(7) 0.041(5) 0.047(5) 0.005(5)
N1 0.057(3) 0.029(2) 0.037(2) 0.0124(19) 0.029(2) 0.013(2)
N2 0.067(3) 0.030(2) 0.039(2) 0.012(2) 0.034(2) 0.012(2)
N3 0.061(3) 0.032(3) 0.039(2) 0.012(2) 0.028(2) 0.017(2)
N4 0.068(3) 0.031(3) 0.041(3) 0.011(2) 0.031(2) 0.013(2)
N5 0.073(4) 0.035(3) 0.024(2) 0.0139(19) 0.023(2) 0.027(2)
N6 0.055(3) 0.039(3) 0.031(2) 0.0118(19) 0.020(2) 0.016(2)
N7 0.078(3) 0.039(3) 0.036(2) 0.020(2) 0.031(2) 0.034(2)
N8 0.045(3) 0.048(3) 0.038(2) 0.017(2) 0.018(2) 0.026(2)
N9 0.042(3) 0.042(3) 0.035(2) 0.012(2) 0.020(2) 0.014(2)
N10 0.055(3) 0.035(3) 0.036(2) 0.012(2) 0.027(2) 0.010(2)
N11 0.060(3) 0.026(2) 0.037(2) 0.0090(19) 0.032(2) 0.012(2)
N12 0.054(3) 0.039(3) 0.043(3) 0.013(2) 0.027(2) 0.007(2)
N14 0.063(4) 0.054(4) 0.065(4) 0.024(3) 0.025(3) 0.022(3)
N15 0.216(12) 0.122(8) 0.093(7) 0.040(7) 0.070(8) 0.092(9)
O1 0.076(3) 0.034(2) 0.043(2) 0.0040(17) 0.036(2) 0.0100(19)
O2 0.086(3) 0.026(2) 0.045(2) 0.0083(17) 0.039(2) 0.0100(19)
O3 0.065(3) 0.057(2) 0.038(2) 0.0147(18) 0.027(2) 0.031(2)
O4 0.074(3) 0.042(2) 0.038(2) 0.0120(17) 0.030(2) 0.029(2)
O5 0.282(13) 0.181(10) 0.200(11) -0.049(9) 0.017(10) 0.096(9)
O6 0.438(18) 0.368(17) 0.268(13) 0.239(13) 0.273(14) 0.278(15)
O7 0.079(4) 0.061(3) 0.107(4) 0.041(3) 0.006(3) 0.011(3)
O8 0.076(3) 0.056(3) 0.146(5) 0.056(3) 0.050(3) 0.023(3)
O9 0.050(3) 0.070(3) 0.092(4) 0.025(3) 0.014(3) 0.011(2)
O10 0.105(4) 0.087(4) 0.079(4) 0.033(3) 0.025(3) 0.041(3)
O11 0.083(3) 0.060(3) 0.112(4) 0.016(3) 0.033(3) 0.004(3)
O12 0.274(11) 0.118(7) 0.160(8) 0.024(6) 0.052(7) 0.052(8)

loop_
_atom_type_symbol
_atom_type_description
_atom_type_scat_dispersion_real
_atom_type_scat_dispersion_imag
_atom_type_scat_source
C C 0.0033 0.0016 'International Tables Vol C Tables 4.2.6.8 and 6.1.1.4'
H H 0.0000 0.0000 'International Tables Vol C Tables 4.2.6.8 and 6.1.1.4'
N N 0.0061 0.0033 'International Tables Vol C Tables 4.2.6.8 and 6.1.1.4'
O O 0.0106 0.0060 'International Tables Vol C Tables 4.2.6.8 and 6.1.1.4'
Cu Cu 0.3201 1.2651 'International Tables Vol C Tables 4.2.6.8 and 6.1.1.4'

loop_
_geom_angle_atom_site_label_1
_geom_angle_atom_site_label_2
_geom_angle_atom_site_label_3
_geom_angle
_geom_angle_site_symmetry_1
_geom_angle_site_symmetry_3
N6 Cu1 O4 80.89(16) . .
N6 Cu1 O3 91.30(16) . .
O4 Cu1 O3 172.11(15) . .
N6 Cu1 N9 161.29(18) . .
O4 Cu1 N9 95.54(15) . .
O3 Cu1 N9 91.50(15) . .
N6 Cu1 O11 99.16(18) . .
O4 Cu1 O11 87.05(18) . .
O3 Cu1 O11 95.39(18) . .
N9 Cu1 O11 98.99(18) . .
O1 Cu2 O2 172.46(15) . .
O1 Cu2 N1 91.67(15) . .
O2 Cu2 N1 81.15(15) . .
O1 Cu2 N3 91.29(15) . .
O2 Cu2 N3 94.75(16) . .
N1 Cu2 N3 160.51(19) . .
O1 Cu2 O10 91.36(19) . .
O2 Cu2 O10 92.24(19) . .
N1 Cu2 O10 101.0(2) . .
N3 Cu2 O10 98.2(2) . .
C6 C1 C12 117.7(4) . .
C6 C1 C20 123.1(5) . .
C12 C1 C20 119.2(5) . .
C8 C2 C3 120.0(5) . .
C8 C2 C4 118.3(5) . .
C3 C2 C4 121.7(4) . .
N1 C3 C2 124.1(5) . .
N1 C3 H3 118.0 . .
C2 C3 H3 118.0 . .
O1 C4 N12 118.1(5) . .
O1 C4 C2 125.5(5) . .
N12 C4 C2 116.4(4) . .
O3 C5 N8 116.8(5) . .
O3 C5 C14 126.7(5) . .
N8 C5 C14 116.5(4) . .
C14 C6 C1 123.2(5) . .
C14 C6 H6 118.4 . .
C1 C6 H6 118.4 . .
C16 C7 N9 108.1(5) . .
C16 C7 C30 122.3(5) . .
N9 C7 C30 129.6(5) . .
C2 C8 C9 124.0(5) . .
C2 C8 H12 118.0 . .
C9 C8 H12 118.0 . .
C15 C9 C8 117.5(5) . .
C15 C9 C26 118.1(5) . .
C8 C9 C26 124.4(5) . .
N6 C10 C14 123.0(5) . .
N6 C10 H10 118.5 . .
C14 C10 H10 118.5 . .
O2 C11 N2 127.6(5) . .
O2 C11 C18 115.6(4) . 1_565
N2 C11 C18 116.8(4) . 1_565
N8 C12 C21 121.8(5) . .
N8 C12 C1 118.1(5) . .
C21 C12 C1 120.1(5) . .
O4 C13 N7 126.6(5) . .
O4 C13 C17 116.4(4) . .
N7 C13 C17 116.9(5) . .
C6 C14 C5 118.7(5) . .
C6 C14 C10 119.3(5) . .
C5 C14 C10 122.0(4) . .
N12 C15 C28 120.9(5) . .
N12 C15 C9 118.1(5) . .
C28 C15 C9 121.1(5) . .
N11 C16 C7 105.0(5) . .
N11 C16 C29 132.7(5) . .
C7 C16 C29 122.3(6) . .
N5 C17 C13 113.5(4) . .
N5 C17 H17A 108.9 . .
C13 C17 H17A 108.9 . .
N5 C17 H17B 108.9 . .
C13 C17 H17B 108.9 . .
H17A C17 H17B 107.7 . .
N11 C18 C11 112.5(4) . 1_545
N11 C18 H18A 109.1 . .
C11 C18 H18A 109.1 1_545 .
N11 C18 H18B 109.1 . .
C11 C18 H18B 109.1 1_545 .
H18A C18 H18B 107.8 . .
C36 C19 N3 131.5(6) . .
C36 C19 C23 121.2(6) . .
N3 C19 C23 107.3(5) . .
C27 C20 C1 118.2(6) . .
C27 C20 H20 120.9 . .
C1 C20 H20 120.9 . .
C22 C21 C12 118.6(5) . .
C22 C21 H21 120.7 . .
C12 C21 H21 120.7 . .
C27 C22 C21 122.5(5) . .
C27 C22 H22 118.8 . .
C21 C22 H22 118.8 . .
N5 C23 C34 132.9(6) . .
N5 C23 C19 104.4(5) . .
C34 C23 C19 122.6(6) . .
C26 C25 C32 121.1(5) . .
C26 C25 H25 119.4 . .
C32 C25 H25 119.4 . .
C25 C26 C9 119.7(6) . .
C25 C26 H26 120.1 . .
C9 C26 H26 120.1 . .
C22 C27 C20 121.4(5) . .
C22 C27 H27 119.3 . .
C20 C27 H27 119.3 . .
C32 C28 C15 118.6(6) . .
C32 C28 H28 120.7 . .
C15 C28 H28 120.7 . .
C35 C29 C16 116.3(6) . .
C35 C29 H29 121.9 . .
C16 C29 H29 121.9 . .
C33 C30 C7 115.6(6) . .
C33 C30 H30 122.2 . .
C7 C30 H30 122.2 . .
C25 C32 C28 121.4(6) . .
C25 C32 H32 119.3 . .
C28 C32 H32 119.3 . .
C30 C33 C35 121.9(7) . .
C30 C33 H33 119.0 . .
C35 C33 H33 119.0 . .
C39 C34 C23 115.4(7) . .
C39 C34 H34 122.3 . .
C23 C34 H34 122.3 . .
C29 C35 C33 121.6(6) . .
C29 C35 H35 119.2 . .
C33 C35 H35 119.2 . .
C19 C36 C40 116.3(7) . .
C19 C36 H36 121.9 . .
C40 C36 H36 121.9 . .
C34 C39 C40 123.4(7) . .
C34 C39 H39 118.3 . .
C40 C39 H39 118.3 . .
C36 C40 C39 121.0(8) . .
C36 C40 H40 119.5 . .
C39 C40 H40 119.5 . .
O11 C41 H41A 109.5 . .
O11 C41 H41B 109.5 . .
H41A C41 H41B 109.5 . .
O11 C41 H41C 109.5 . .
H41A C41 H41C 109.5 . .
H41B C41 H41C 109.5 . .
C3 N1 N2 117.0(4) . .
C3 N1 Cu2 128.8(4) . .
N2 N1 Cu2 114.0(3) . .
C11 N2 N1 107.7(4) . .
N4 N3 C19 109.2(4) . .
N4 N3 Cu2 117.0(3) . .
C19 N3 Cu2 133.8(4) . .
N3 N4 N5 106.9(4) . .
N4 N5 C23 112.2(4) . .
N4 N5 C17 118.3(5) . .
C23 N5 C17 129.1(4) . .
C10 N6 N7 114.8(4) . .
C10 N6 Cu1 129.8(4) . .
N7 N6 Cu1 115.3(3) . .
C13 N7 N6 107.7(4) . .
C5 N8 C12 125.7(5) . .
C5 N8 H8 117.1 . .
C12 N8 H8 117.1 . .
N10 N9 C7 108.0(4) . .
N10 N9 Cu1 118.6(3) . .
C7 N9 Cu1 133.0(3) . .
N9 N10 N11 107.8(4) . .
N10 N11 C16 111.1(4) . .
N10 N11 C18 120.6(5) . .
C16 N11 C18 127.7(4) . .
C4 N12 C15 125.7(5) . .
C4 N12 H8A 117.2 . .
C15 N12 H8A 117.2 . .
O9 N14 O8 122.0(5) . .
O9 N14 O7 120.9(5) . .
O8 N14 O7 117.1(6) . .
O5 N15 O12 123.1(14) . .
O5 N15 O6 115.9(15) . .
O12 N15 O6 121.0(14) . .
C4 O1 Cu2 127.8(3) . .
C11 O2 Cu2 109.4(3) . .
C5 O3 Cu1 126.9(3) . .
C13 O4 Cu1 109.3(3) . .
Cu2 O10 H10D 124(4) . .
Cu2 O10 H10A 109.5 . .
H10D O10 H10A 120.0 . .
C41 O11 Cu1 126.7(6) . .

loop_
_geom_bond_atom_site_label_1
_geom_bond_atom_site_label_2
_geom_bond_distance
_geom_bond_site_symmetry_2
Cu1 N6 1.932(4) .
Cu1 O4 1.953(3) .
Cu1 O3 1.975(3) .
Cu1 N9 1.985(4) .
Cu1 O11 2.261(5) .
Cu2 O1 1.939(3) .
Cu2 O2 1.940(3) .
Cu2 N1 1.949(4) .
Cu2 N3 1.999(4) .
Cu2 O10 2.252(5) .
C1 C6 1.401(7) .
C1 C12 1.407(7) .
C1 C20 1.426(7) .
C2 C8 1.351(6) .
C2 C3 1.444(6) .
C2 C4 1.461(7) .
C3 N1 1.267(5) .
C3 H3 0.9300 .
C4 O1 1.264(6) .
C4 N12 1.347(6) .
C5 O3 1.263(6) .
C5 N8 1.356(6) .
C5 C14 1.443(7) .
C6 C14 1.374(7) .
C6 H6 0.9300 .
C7 C16 1.358(7) .
C7 N9 1.390(6) .
C7 C30 1.394(8) .
C8 C9 1.405(7) .
C8 H12 0.9300 .
C9 C15 1.403(7) .
C9 C26 1.423(7) .
C10 N6 1.295(6) .
C10 C14 1.450(6) .
C10 H10 0.9300 .
C11 O2 1.263(5) .
C11 N2 1.313(6) .
C11 C18 1.517(7) 1_565
C12 N8 1.377(6) .
C12 C21 1.399(7) .
C13 O4 1.284(6) .
C13 N7 1.310(6) .
C13 C17 1.504(6) .
C15 N12 1.382(6) .
C15 C28 1.393(7) .
C16 N11 1.352(7) .
C16 C29 1.389(8) .
C17 N5 1.456(6) .
C17 H17A 0.9700 .
C17 H17B 0.9700 .
C18 N11 1.461(6) .
C18 C11 1.517(7) 1_545
C18 H18A 0.9700 .
C18 H18B 0.9700 .
C19 C36 1.367(8) .
C19 N3 1.375(7) .
C19 C23 1.391(7) .
C20 C27 1.380(8) .
C20 H20 0.9300 .
C21 C22 1.367(7) .
C21 H21 0.9300 .
C22 C27 1.352(8) .
C22 H22 0.9300 .
C23 N5 1.342(6) .
C23 C34 1.382(8) .
C25 C26 1.358(8) .
C25 C32 1.375(8) .
C25 H25 0.9300 .
C26 H26 0.9300 .
C27 H27 0.9300 .
C28 C32 1.376(8) .
C28 H28 0.9300 .
C29 C35 1.364(9) .
C29 H29 0.9300 .
C30 C33 1.374(8) .
C30 H30 0.9300 .
C32 H32 0.9300 .
C33 C35 1.404(9) .
C33 H33 0.9300 .
C34 C39 1.329(10) .
C34 H34 0.9300 .
C35 H35 0.9300 .
C36 C40 1.374(10) .
C36 H36 0.9300 .
C39 C40 1.406(11) .
C39 H39 0.9300 .
C40 H40 0.9300 .
C41 O11 1.321(10) .
C41 H41A 0.9600 .
C41 H41B 0.9600 .
C41 H41C 0.9600 .
N1 N2 1.398(5) .
N3 N4 1.317(5) .
N4 N5 1.337(5) .
N6 N7 1.399(5) .
N8 H8 0.8600 .
N9 N10 1.310(5) .
N10 N11 1.336(5) .
N12 H8A 0.8600 .
N14 O9 1.222(6) .
N14 O8 1.247(6) .
N14 O7 1.256(6) .
N15 O5 1.099(11) .
N15 O12 1.159(11) .
N15 O6 1.184(11) .
O10 H10D 0.881(10) .
O10 H10A 0.8200 .

loop_
_geom_torsion_atom_site_label_1
_geom_torsion_atom_site_label_2
_geom_torsion_atom_site_label_3
_geom_torsion_atom_site_label_4
_geom_torsion
_geom_torsion_site_symmetry_1
C8 C2 C3 N1 -177.3(5) .
C4 C2 C3 N1 5.9(8) .
C8 C2 C4 O1 -176.1(5) .
C3 C2 C4 O1 0.7(8) .
C8 C2 C4 N12 2.4(7) .
C3 C2 C4 N12 179.2(5) .
C12 C1 C6 C14 -2.3(8) .
C20 C1 C6 C14 178.6(5) .
C3 C2 C8 C9 178.7(5) .
C4 C2 C8 C9 -4.4(8) .
C2 C8 C9 C15 3.7(8) .
C2 C8 C9 C26 -177.2(5) .
C6 C1 C12 N8 0.8(7) .
C20 C1 C12 N8 179.9(5) .
C6 C1 C12 C21 -178.4(5) .
C20 C1 C12 C21 0.7(8) .
C1 C6 C14 C5 2.2(8) .
C1 C6 C14 C10 -178.4(5) .
O3 C5 C14 C6 179.1(5) .
N8 C5 C14 C6 -0.5(7) .
O3 C5 C14 C10 -0.3(8) .
N8 C5 C14 C10 -179.9(5) .
N6 C10 C14 C6 177.0(5) .
N6 C10 C14 C5 -3.6(8) .
C8 C9 C15 N12 -0.9(8) .
C26 C9 C15 N12 180.0(5) .
C8 C9 C15 C28 179.7(5) .
C26 C9 C15 C28 0.5(8) .
N9 C7 C16 N11 0.4(5) .
C30 C7 C16 N11 179.6(5) .
N9 C7 C16 C29 179.9(5) .
C30 C7 C16 C29 -0.9(8) .
O4 C13 C17 N5 168.9(5) .
N7 C13 C17 N5 -13.5(7) .
C6 C1 C20 C27 178.7(5) .
C12 C1 C20 C27 -0.3(8) .
N8 C12 C21 C22 179.4(5) .
C1 C12 C21 C22 -1.4(8) .
C12 C21 C22 C27 1.9(9) .
C36 C19 C23 N5 178.9(5) .
N3 C19 C23 N5 -0.5(5) .
C36 C19 C23 C34 1.1(9) .
N3 C19 C23 C34 -178.3(5) .
C32 C25 C26 C9 -1.5(10) .
C15 C9 C26 C25 0.6(8) .
C8 C9 C26 C25 -178.5(6) .
C21 C22 C27 C20 -1.6(10) .
C1 C20 C27 C22 0.8(9) .
N12 C15 C28 C32 179.7(5) .
C9 C15 C28 C32 -0.9(9) .
N11 C16 C29 C35 -179.2(5) .
C7 C16 C29 C35 1.5(8) .
C16 C7 C30 C33 -0.9(8) .
N9 C7 C30 C33 178.1(5) .
C26 C25 C32 C28 1.1(10) .
C15 C28 C32 C25 0.1(9) .
C7 C30 C33 C35 2.1(9) .
N5 C23 C34 C39 -175.9(7) .
C19 C23 C34 C39 1.3(10) .
C16 C29 C35 C33 -0.3(9) .
C30 C33 C35 C29 -1.6(10) .
N3 C19 C36 C40 177.1(7) .
C23 C19 C36 C40 -2.1(10) .
C23 C34 C39 C40 -2.5(13) .
C19 C36 C40 C39 1.0(13) .
C34 C39 C40 C36 1.4(16) .
C2 C3 N1 N2 176.4(4) .
C2 C3 N1 Cu2 -9.4(8) .
O1 Cu2 N1 C3 5.7(5) .
O2 Cu2 N1 C3 -172.0(5) .
N3 Cu2 N1 C3 -92.9(7) .
O10 Cu2 N1 C3 97.4(5) .
O1 Cu2 N1 N2 -180.0(3) .
O2 Cu2 N1 N2 2.3(3) .
N3 Cu2 N1 N2 81.4(6) .
O10 Cu2 N1 N2 -88.3(4) .
O2 C11 N2 N1 -2.2(8) .
C18 C11 N2 N1 175.6(4) 1_565
C3 N1 N2 C11 174.1(5) .
Cu2 N1 N2 C11 -1.0(5) .
C36 C19 N3 N4 -178.9(6) .
C23 C19 N3 N4 0.4(5) .
C36 C19 N3 Cu2 3.1(9) .
C23 C19 N3 Cu2 -177.6(3) .
O1 Cu2 N3 N4 -113.2(3) .
O2 Cu2 N3 N4 62.3(3) .
N1 Cu2 N3 N4 -14.5(7) .
O10 Cu2 N3 N4 155.3(3) .
O1 Cu2 N3 C19 64.7(5) .
O2 Cu2 N3 C19 -119.8(5) .
N1 Cu2 N3 C19 163.4(5) .
O10 Cu2 N3 C19 -26.9(5) .
C19 N3 N4 N5 -0.2(5) .
Cu2 N3 N4 N5 178.2(3) .
N3 N4 N5 C23 -0.2(5) .
N3 N4 N5 C17 -173.6(4) .
C34 C23 N5 N4 177.9(6) .
C19 C23 N5 N4 0.4(5) .
C34 C23 N5 C17 -9.6(9) .
C19 C23 N5 C17 172.9(4) .
C13 C17 N5 N4 82.0(6) .
C13 C17 N5 C23 -90.1(6) .
C14 C10 N6 N7 -177.2(4) .
C14 C10 N6 Cu1 7.6(8) .
O4 Cu1 N6 C10 172.7(5) .
O3 Cu1 N6 C10 -6.2(5) .
N9 Cu1 N6 C10 92.4(7) .
O11 Cu1 N6 C10 -101.8(5) .
O4 Cu1 N6 N7 -2.5(3) .
O3 Cu1 N6 N7 178.6(3) .
N9 Cu1 N6 N7 -82.8(6) .
O11 Cu1 N6 N7 83.0(4) .
O4 C13 N7 N6 3.2(7) .
C17 C13 N7 N6 -174.1(4) .
C10 N6 N7 C13 -175.3(4) .
Cu1 N6 N7 C13 0.7(5) .
O3 C5 N8 C12 179.4(5) .
C14 C5 N8 C12 -1.0(8) .
C21 C12 N8 C5 -179.9(5) .
C1 C12 N8 C5 0.9(8) .
C16 C7 N9 N10 -0.5(5) .
C30 C7 N9 N10 -179.6(5) .
C16 C7 N9 Cu1 171.9(3) .
C30 C7 N9 Cu1 -7.2(8) .
N6 Cu1 N9 N10 17.7(7) .
O4 Cu1 N9 N10 -60.1(3) .
O3 Cu1 N9 N10 116.3(3) .
O11 Cu1 N9 N10 -148.0(3) .
N6 Cu1 N9 C7 -154.0(5) .
O4 Cu1 N9 C7 128.1(4) .
O3 Cu1 N9 C7 -55.5(4) .
O11 Cu1 N9 C7 40.2(4) .
C7 N9 N10 N11 0.3(5) .
Cu1 N9 N10 N11 -173.3(3) .
N9 N10 N11 C16 -0.1(5) .
N9 N10 N11 C18 172.3(4) .
C7 C16 N11 N10 -0.2(5) .
C29 C16 N11 N10 -179.7(5) .
C7 C16 N11 C18 -171.9(4) .
C29 C16 N11 C18 8.7(9) .
C11 C18 N11 N10 -84.5(6) 1_545
C11 C18 N11 C16 86.5(6) 1_545
O1 C4 N12 C15 178.8(5) .
C2 C4 N12 C15 0.2(8) .
C28 C15 N12 C4 178.5(5) .
C9 C15 N12 C4 -1.0(8) .
N12 C4 O1 Cu2 178.2(3) .
C2 C4 O1 Cu2 -3.4(8) .
O2 Cu2 O1 C4 18.2(15) .
N1 Cu2 O1 C4 0.7(5) .
N3 Cu2 O1 C4 161.5(5) .
O10 Cu2 O1 C4 -100.3(5) .
N2 C11 O2 Cu2 4.1(7) .
C18 C11 O2 Cu2 -173.7(4) 1_565
O1 Cu2 O2 C11 -20.8(14) .
N1 Cu2 O2 C11 -3.1(3) .
N3 Cu2 O2 C11 -163.9(4) .
O10 Cu2 O2 C11 97.6(4) .
N8 C5 O3 Cu1 179.7(3) .
C14 C5 O3 Cu1 0.2(8) .
N6 Cu1 O3 C5 2.2(4) .
O4 Cu1 O3 C5 -6.1(14) .
N9 Cu1 O3 C5 -159.3(4) .
O11 Cu1 O3 C5 101.5(4) .
N7 C13 O4 Cu1 -5.3(7) .
C17 C13 O4 Cu1 172.1(4) .
N6 Cu1 O4 C13 3.8(3) .
O3 Cu1 O4 C13 12.2(13) .
N9 Cu1 O4 C13 165.3(3) .
O11 Cu1 O4 C13 -96.0(4) .
N6 Cu1 O11 C41 36.6(7) .
O4 Cu1 O11 C41 116.8(7) .
O3 Cu1 O11 C41 -55.6(7) .
N9 Cu1 O11 C41 -148.0(7) .

loop_
_platon_squeeze_void_nr
_platon_squeeze_void_average_x
_platon_squeeze_void_average_y
_platon_squeeze_void_average_z
_platon_squeeze_void_volume
_platon_squeeze_void_count_electrons
_platon_squeeze_void_content
1 0.205 0.331 0.777 11 1 ' '
2 0.233 0.278 0.417 7 0 ' '
3 0.500 1.000 0.880 472 102 ' '
4 0.369 0.396 0.856 6 1 ' '
5 0.650 0.611 0.153 7 1 ' '
6 0.811 0.676 0.231 10 1 ' '
7 0.767 0.722 0.583 7 1 ' '
